data_7041927
loop_
_publ_author_name
'Tatikonda, Rajendhraprasad'
'Bertula, Kia'
'Nonappa, ?'
'Hietala, Sami'
'Rissanen, Kari'
'Haukka, Matti'

_publ_section_title
;
 Bipyridine based metallogels: an unprecedented difference in
 photochemical and chemical reduction in the in situ nanoparticle
 formation.
;
_journal_issue 9
_journal_name_full 'Dalton transactions (Cambridge, England : 2003)'
_journal_page_first 2793
_journal_page_last 2802
_journal_paper_doi 10.1039/c6dt04253h
_journal_volume 46
_journal_year 2017
_chemical_formula_moiety 'C22 H18 N4 O2'
_chemical_formula_sum 'C22 H18 N4 O2'
_chemical_formula_weight 370.40
_space_group_crystal_system monoclinic
_space_group_IT_number 14
_space_group_name_Hall '-P 2ybc'
_space_group_name_H-M_alt 'P 1 21/c 1'
_symmetry_space_group_name_Hall '-P 2ybc'
_symmetry_space_group_name_H-M 'P 1 21/c 1'
_atom_sites_solution_hydrogens geom
_audit_creation_date 2016-08-06
_audit_creation_method
;
Olex2 1.2
(compiled 2015.09.30 svn.r3233 for OlexSys, GUI svn.r5103)
;
_audit_update_record
;
2016-08-23 deposited with the CCDC.
2017-02-02 downloaded from the CCDC.
;
_cell_angle_alpha 90
_cell_angle_beta 93.6073(16)
_cell_angle_gamma 90
_cell_formula_units_Z 2
_cell_length_a 3.84500(7)
_cell_length_b 20.0524(4)
_cell_length_c 11.01623(19)
_cell_measurement_reflns_used 5212
_cell_measurement_temperature 120.01(10)
_cell_measurement_theta_max 76.6600
_cell_measurement_theta_min 4.3900
_cell_volume 847.68(3)
_computing_cell_refinement
;
CrysAlisPro, Agilent Technologies,
Version 1.171.36.32 (release 02-08-2013 CrysAlis171 .NET)
(compiled Aug  2 2013,16:46:58)
;
_computing_data_collection
;
CrysAlisPro, Agilent Technologies,
Version 1.171.36.32 (release 02-08-2013 CrysAlis171 .NET)
(compiled Aug  2 2013,16:46:58)
;
_computing_data_reduction
;
CrysAlisPro, Agilent Technologies,
Version 1.171.36.32 (release 02-08-2013 CrysAlis171 .NET)
(compiled Aug  2 2013,16:46:58)
;
_computing_molecular_graphics 'Olex2 (Dolomanov et al., 2009)'
_computing_publication_material 'Olex2 (Dolomanov et al., 2009)'
_computing_structure_refinement 'ShelXL (Sheldrick, 2015)'
_computing_structure_solution 'ShelXS (Sheldrick, 2008)'
_diffrn_ambient_temperature 120.01(10)
_diffrn_detector_area_resol_mean 5.1977
_diffrn_measured_fraction_theta_full 1.000
_diffrn_measured_fraction_theta_max 0.999
_diffrn_measurement_details
;
#__ type_ start__ end____ width___ exp.time_
  1 omega  -70.00  -42.00   1.0000    5.0000
omega____ theta____ kappa____ phi______ frames
    -      -41.6513   57.0000    0.0000 28

#__ type_ start__ end____ width___ exp.time_
  2 omega -110.00  -17.00   1.0000    5.0000
omega____ theta____ kappa____ phi______ frames
    -      -41.6513  -57.0000  -30.0000 93

#__ type_ start__ end____ width___ exp.time_
  3 omega  -63.00   28.00   1.0000    5.0000
omega____ theta____ kappa____ phi______ frames
    -      -41.6513   37.0000  -90.0000 91

#__ type_ start__ end____ width___ exp.time_
  4 omega  -63.00   30.00   1.0000    5.0000
omega____ theta____ kappa____ phi______ frames
    -      -41.6513   57.0000  120.0000 93

#__ type_ start__ end____ width___ exp.time_
  5 omega   12.00   38.00   1.0000    5.0000
omega____ theta____ kappa____ phi______ frames
    -       41.6513  -99.0000 -180.0000 26

#__ type_ start__ end____ width___ exp.time_
  6 omega  110.00  169.00   1.0000   21.0000
omega____ theta____ kappa____ phi______ frames
    -      112.0000  111.0000   30.0000 59

#__ type_ start__ end____ width___ exp.time_
  7 omega   96.00  126.00   1.0000   21.0000
omega____ theta____ kappa____ phi______ frames
    -      112.0000  -61.0000  -60.0000 30

#__ type_ start__ end____ width___ exp.time_
  8 omega  117.00  164.00   1.0000   21.0000
omega____ theta____ kappa____ phi______ frames
    -      112.0000  -15.0000 -120.0000 47

#__ type_ start__ end____ width___ exp.time_
  9 omega   81.00  115.00   1.0000   21.0000
omega____ theta____ kappa____ phi______ frames
    -      112.0000 -111.0000  -30.0000 34

#__ type_ start__ end____ width___ exp.time_
 10 omega   89.00  115.00   1.0000   21.0000
omega____ theta____ kappa____ phi______ frames
    -      112.0000 -111.0000    0.0000 26

#__ type_ start__ end____ width___ exp.time_
 11 omega   38.00  100.00   1.0000   21.0000
omega____ theta____ kappa____ phi______ frames
    -      112.0000  -30.0000  -60.0000 62

#__ type_ start__ end____ width___ exp.time_
 12 omega  108.00  139.00   1.0000   21.0000
omega____ theta____ kappa____ phi______ frames
    -      112.0000  -30.0000  -60.0000 31

#__ type_ start__ end____ width___ exp.time_
 13 omega   31.00   99.00   1.0000   21.0000
omega____ theta____ kappa____ phi______ frames
    -      112.0000  -94.0000 -120.0000 68

#__ type_ start__ end____ width___ exp.time_
 14 omega   74.00  101.00   1.0000   21.0000
omega____ theta____ kappa____ phi______ frames
    -      112.0000  178.0000  -60.0000 27

#__ type_ start__ end____ width___ exp.time_
 15 omega   42.00   78.00   1.0000   21.0000
omega____ theta____ kappa____ phi______ frames
    -      112.0000  -61.0000  -60.0000 36

#__ type_ start__ end____ width___ exp.time_
 16 omega   64.00  139.00   1.0000   21.0000
omega____ theta____ kappa____ phi______ frames
    -      112.0000  -30.0000 -180.0000 75

#__ type_ start__ end____ width___ exp.time_
 17 omega   41.00  140.00   1.0000   21.0000
omega____ theta____ kappa____ phi______ frames
    -      112.0000  -61.0000   30.0000 99

#__ type_ start__ end____ width___ exp.time_
 18 omega   52.00  108.00   1.0000   21.0000
omega____ theta____ kappa____ phi______ frames
    -      112.0000  -94.0000   30.0000 56

#__ type_ start__ end____ width___ exp.time_
 19 omega   92.00  153.00   1.0000   21.0000
omega____ theta____ kappa____ phi______ frames
    -      112.0000   15.0000 -180.0000 61

#__ type_ start__ end____ width___ exp.time_
 20 omega   40.00   96.00   1.0000   21.0000
omega____ theta____ kappa____ phi______ frames
    -      112.0000  -61.0000  150.0000 56

#__ type_ start__ end____ width___ exp.time_
 21 omega   74.00  109.00   1.0000   21.0000
omega____ theta____ kappa____ phi______ frames
    -      112.0000 -111.0000  -60.0000 35

#__ type_ start__ end____ width___ exp.time_
 22 omega   43.00   71.00   1.0000   21.0000
omega____ theta____ kappa____ phi______ frames
    -      112.0000  -77.0000  -60.0000 28

#__ type_ start__ end____ width___ exp.time_
 23 omega  102.00  137.00   1.0000   21.0000
omega____ theta____ kappa____ phi______ frames
    -      112.0000  -77.0000  -60.0000 35

#__ type_ start__ end____ width___ exp.time_
 24 omega  102.00  127.00   1.0000   21.0000
omega____ theta____ kappa____ phi______ frames
    -      112.0000  -77.0000    0.0000 25

#__ type_ start__ end____ width___ exp.time_
 25 omega   34.00   86.00   1.0000   21.0000
omega____ theta____ kappa____ phi______ frames
    -      112.0000  -15.0000  150.0000 52

#__ type_ start__ end____ width___ exp.time_
 26 omega   93.00  118.00   1.0000   21.0000
omega____ theta____ kappa____ phi______ frames
    -      112.0000  -15.0000  150.0000 25

#__ type_ start__ end____ width___ exp.time_
 27 omega  106.00  134.00   1.0000   21.0000
omega____ theta____ kappa____ phi______ frames
    -      112.0000  -61.0000 -120.0000 28

#__ type_ start__ end____ width___ exp.time_
 28 omega   53.00   78.00   1.0000   21.0000
omega____ theta____ kappa____ phi______ frames
    -      112.0000  -94.0000 -180.0000 25

#__ type_ start__ end____ width___ exp.time_
 29 omega  103.00  136.00   1.0000   21.0000
omega____ theta____ kappa____ phi______ frames
    -      112.0000  -30.0000   60.0000 33

#__ type_ start__ end____ width___ exp.time_
 30 omega   54.00  124.00   1.0000   21.0000
omega____ theta____ kappa____ phi______ frames
    -      112.0000  -30.0000   30.0000 70

#__ type_ start__ end____ width___ exp.time_
 31 omega  110.00  138.00   1.0000   21.0000
omega____ theta____ kappa____ phi______ frames
    -      112.0000  111.0000 -120.0000 28

#__ type_ start__ end____ width___ exp.time_
 32 omega   49.00   92.00   1.0000   21.0000
omega____ theta____ kappa____ phi______ frames
    -      112.0000  -15.0000 -120.0000 43
;
_diffrn_measurement_device_type 'SuperNova, Dual, Cu at zero, Atlas'
_diffrn_measurement_method '\w scans'
_diffrn_orient_matrix_UB_11 0.1141239000
_diffrn_orient_matrix_UB_12 -0.0092817000
_diffrn_orient_matrix_UB_13 -0.1305112000
_diffrn_orient_matrix_UB_21 -0.0419126000
_diffrn_orient_matrix_UB_22 -0.0760616000
_diffrn_orient_matrix_UB_23 0.0122547000
_diffrn_orient_matrix_UB_31 -0.3825596000
_diffrn_orient_matrix_UB_32 0.0055867000
_diffrn_orient_matrix_UB_33 -0.0495440000
_diffrn_radiation_monochromator mirror
_diffrn_radiation_type CuK\a
_diffrn_radiation_wavelength 1.54184
_diffrn_reflns_av_R_equivalents 0.0214
_diffrn_reflns_av_unetI/netI 0.0173
_diffrn_reflns_Laue_measured_fraction_full 1.000
_diffrn_reflns_Laue_measured_fraction_max 0.999
_diffrn_reflns_limit_h_max 3
_diffrn_reflns_limit_h_min -4
_diffrn_reflns_limit_k_max 25
_diffrn_reflns_limit_k_min -24
_diffrn_reflns_limit_l_max 12
_diffrn_reflns_limit_l_min -13
_diffrn_reflns_number 8117
_diffrn_reflns_point_group_measured_fraction_full 1.000
_diffrn_reflns_point_group_measured_fraction_max 0.999
_diffrn_reflns_theta_full 67.684
_diffrn_reflns_theta_max 76.787
_diffrn_reflns_theta_min 4.410
_diffrn_source 'SuperNova (Cu) X-ray Source'
_exptl_absorpt_coefficient_mu 0.776
_exptl_absorpt_correction_T_max 1.00000
_exptl_absorpt_correction_T_min 0.85470
_exptl_absorpt_correction_type multi-scan
_exptl_absorpt_process_details
;
CrysAlisPro, Agilent Technologies,
Version 1.171.36.32 (release 02-08-2013 CrysAlis171 .NET)
(compiled Aug  2 2013,16:46:58)
Empirical absorption correction using spherical harmonics,
 implemented in SCALE3 ABSPACK scaling algorithm.
;
_exptl_crystal_colour 'clear colourless'
_exptl_crystal_colour_lustre clear
_exptl_crystal_colour_primary colourless
_exptl_crystal_density_diffrn 1.451
_exptl_crystal_description block
_exptl_crystal_F_000 388
_exptl_crystal_size_max 0.12
_exptl_crystal_size_mid 0.06
_exptl_crystal_size_min 0.06
_refine_diff_density_max 0.244
_refine_diff_density_min -0.266
_refine_diff_density_rms 0.045
_refine_ls_extinction_method none
_refine_ls_goodness_of_fit_ref 1.069
_refine_ls_hydrogen_treatment constr
_refine_ls_matrix_type full
_refine_ls_number_parameters 127
_refine_ls_number_reflns 1781
_refine_ls_number_restraints 0
_refine_ls_restrained_S_all 1.069
_refine_ls_R_factor_all 0.0363
_refine_ls_R_factor_gt 0.0342
_refine_ls_shift/su_max 0.001
_refine_ls_shift/su_mean 0.000
_refine_ls_structure_factor_coef Fsqd
_refine_ls_weighting_details 'w=1/[\s^2^(Fo^2^)+(0.0472P)^2^+0.2573P] where P=(Fo^2^+2Fc^2^)/3'
_refine_ls_weighting_scheme calc
_refine_ls_wR_factor_gt 0.0886
_refine_ls_wR_factor_ref 0.0906
_reflns_Friedel_coverage 0.000
_reflns_number_gt 1672
_reflns_number_total 1781
_reflns_threshold_expression 'I > 2\s(I)'
_cod_data_source_file c6dt04253h2.cif
_cod_data_source_block 4
_cod_depositor_comments 'Adding full bibliography for 7041926--7041928.cif.'
_cod_original_cell_volume 847.69(3)
_cod_database_code 7041927
_chemical_oxdiff_formula 'C22 H20 N4 O2'
_chemical_oxdiff_usercomment 'Clear, Colerless, block, 0.1 0.1 0.08'
_shelx_space_group_comment
;
The symmetry employed for this shelxl refinement is uniquely defined
by the following loop, which should always be used as a source of
symmetry information in preference to the above space-group names.
They are only intended as comments.
;
_reflns_odcompleteness_completeness 96.10
_reflns_odcompleteness_iscentric 1
_reflns_odcompleteness_theta 80.95
_olex2_refinement_description
;
1. Fixed Uiso
 At 1.2 times of:
  All C(H) groups, All C(H,H) groups
2.a Secondary CH2 refined with riding coordinates:
 C6(H6A,H6B)
2.b Aromatic/amide H refined with riding coordinates:
 C11(H11), C5(H5), C10(H10), C2(H2), C3(H3), C9(H9), C8(H8)
;
_shelx_shelxl_version_number 2014/7
_olex2_submission_special_instructions 'No special instructions were received'

loop_
_space_group_symop_operation_xyz
'x, y, z'
'-x, y+1/2, -z+1/2'
'-x, -y, -z'
'x, -y-1/2, z-1/2'

loop_
_atom_site_label
_atom_site_type_symbol
_atom_site_fract_x
_atom_site_fract_y
_atom_site_fract_z
_atom_site_U_iso_or_equiv
_atom_site_adp_type
_atom_site_occupancy
_atom_site_site_symmetry_order
_atom_site_calc_flag
_atom_site_refinement_flags_posn
O1 O 0.1780(2) 0.58557(4) 0.85488(7) 0.01917(19) Uani 1 1 d .
N1 N -0.1776(2) 0.44170(4) 0.60461(8) 0.0191(2) Uani 1 1 d .
N2 N 0.7452(3) 0.76854(5) 1.10683(9) 0.0230(2) Uani 1 1 d .
C11 C 0.6119(3) 0.65966(5) 1.02324(9) 0.0189(2) Uani 1 1 d .
H11 H 0.6226 0.6136 1.0331 0.023 Uiso 1 1 calc R
C5 C 0.0964(3) 0.54853(5) 0.64445(9) 0.0175(2) Uani 1 1 d .
H5 H 0.1951 0.5869 0.6140 0.021 Uiso 1 1 calc R
C7 C 0.4616(3) 0.68754(5) 0.91678(9) 0.0165(2) Uani 1 1 d .
C4 C 0.0632(3) 0.54078(5) 0.76869(9) 0.0172(2) Uani 1 1 d .
C6 C 0.3268(3) 0.64617(5) 0.81056(9) 0.0175(2) Uani 1 1 d .
H6A H 0.1511 0.6709 0.7622 0.021 Uiso 1 1 calc R
H6B H 0.5155 0.6356 0.7594 0.021 Uiso 1 1 calc R
C10 C 0.7454(3) 0.70184(6) 1.11435(10) 0.0208(2) Uani 1 1 d .
H10 H 0.8416 0.6825 1.1855 0.025 Uiso 1 1 calc R
C2 C -0.2148(3) 0.43682(5) 0.72444(10) 0.0200(2) Uani 1 1 d .
H2 H -0.3269 0.3992 0.7521 0.024 Uiso 1 1 calc R
C1 C -0.0221(3) 0.49728(5) 0.56669(9) 0.0169(2) Uani 1 1 d .
C3 C -0.0991(3) 0.48353(5) 0.80996(10) 0.0189(2) Uani 1 1 d .
H3 H -0.1284 0.4771 0.8923 0.023 Uiso 1 1 calc R
C9 C 0.6019(3) 0.79469(6) 1.00372(10) 0.0233(2) Uani 1 1 d .
H9 H 0.6001 0.8408 0.9955 0.028 Uiso 1 1 calc R
C8 C 0.4556(3) 0.75668(5) 0.90822(10) 0.0201(2) Uani 1 1 d .
H8 H 0.3545 0.7773 0.8391 0.024 Uiso 1 1 calc R

loop_
_atom_site_aniso_label
_atom_site_aniso_U_11
_atom_site_aniso_U_22
_atom_site_aniso_U_33
_atom_site_aniso_U_23
_atom_site_aniso_U_13
_atom_site_aniso_U_12
O1 0.0260(4) 0.0172(4) 0.0142(4) -0.0016(3) 0.0001(3) -0.0042(3)
N1 0.0226(5) 0.0167(4) 0.0178(4) -0.0015(3) 0.0005(3) -0.0010(3)
N2 0.0238(5) 0.0244(5) 0.0208(5) -0.0067(4) 0.0011(4) -0.0017(4)
C11 0.0211(5) 0.0180(5) 0.0175(5) 0.0000(4) 0.0004(4) 0.0010(4)
C5 0.0187(5) 0.0164(5) 0.0172(5) -0.0006(4) -0.0001(4) -0.0003(4)
C7 0.0158(5) 0.0185(5) 0.0155(5) -0.0018(4) 0.0021(4) 0.0002(4)
C4 0.0174(5) 0.0167(5) 0.0172(5) -0.0027(4) -0.0014(4) 0.0017(4)
C6 0.0209(5) 0.0164(5) 0.0151(5) -0.0001(4) -0.0002(4) -0.0017(4)
C10 0.0204(5) 0.0253(5) 0.0163(5) -0.0004(4) -0.0005(4) 0.0015(4)
C2 0.0233(5) 0.0165(5) 0.0202(5) 0.0010(4) 0.0017(4) -0.0016(4)
C1 0.0168(5) 0.0168(5) 0.0168(5) -0.0012(4) -0.0008(4) 0.0016(4)
C3 0.0217(5) 0.0191(5) 0.0160(5) 0.0009(4) 0.0014(4) 0.0012(4)
C9 0.0279(6) 0.0179(5) 0.0241(6) -0.0034(4) 0.0029(4) -0.0005(4)
C8 0.0230(5) 0.0187(5) 0.0185(5) 0.0005(4) 0.0010(4) 0.0016(4)

loop_
_atom_type_symbol
_atom_type_description
_atom_type_scat_dispersion_real
_atom_type_scat_dispersion_imag
_atom_type_scat_source
C C 0.0181 0.0091 'International Tables Vol C Tables 4.2.6.8 and 6.1.1.4'
H H 0.0000 0.0000 'International Tables Vol C Tables 4.2.6.8 and 6.1.1.4'
N N 0.0311 0.0180 'International Tables Vol C Tables 4.2.6.8 and 6.1.1.4'
O O 0.0492 0.0322 'International Tables Vol C Tables 4.2.6.8 and 6.1.1.4'

loop_
_geom_angle_atom_site_label_1
_geom_angle_atom_site_label_2
_geom_angle_atom_site_label_3
_geom_angle
_geom_angle_site_symmetry_3
C4 O1 C6 116.01(8) .
C2 N1 C1 116.35(9) .
C9 N2 C10 116.24(9) .
C10 C11 C7 118.70(10) .
C4 C5 C1 118.35(9) .
C11 C7 C6 122.68(9) .
C8 C7 C11 117.53(10) .
C8 C7 C6 119.70(9) .
O1 C4 C5 124.54(9) .
O1 C4 C3 116.59(9) .
C5 C4 C3 118.86(9) .
O1 C6 C7 109.09(8) .
N2 C10 C11 124.44(10) .
N1 C2 C3 124.90(10) .
N1 C1 C5 123.66(9) .
N1 C1 C1 116.53(11) 3_566
C5 C1 C1 119.81(12) 3_566
C2 C3 C4 117.81(10) .
N2 C9 C8 123.61(10) .
C9 C8 C7 119.46(10) .

loop_
_geom_bond_atom_site_label_1
_geom_bond_atom_site_label_2
_geom_bond_distance
_geom_bond_site_symmetry_2
O1 C4 1.3603(12) .
O1 C6 1.4413(12) .
N1 C2 1.3403(14) .
N1 C1 1.3437(14) .
N2 C10 1.3402(15) .
N2 C9 1.3380(15) .
C11 C7 1.3916(14) .
C11 C10 1.3861(15) .
C5 C4 1.3913(15) .
C5 C1 1.3959(14) .
C7 C6 1.5000(14) .
C7 C8 1.3898(15) .
C4 C3 1.3962(15) .
C2 C3 1.3821(15) .
C1 C1 1.494(2) 3_566
C9 C8 1.3891(15) .
